data_1531624
loop_
_publ_author_name
'Kumada, N.'
'Hosokawa, Y.'
'Takei, T.'
'Kinomura, N.'

_publ_section_title
;
 Preparation and crystal structure of new cesium iron niobium oxide : Cs3
 Fe0.44 Nb5.56 O16
;
_journal_name_full 'Materials Research Bulletin'
_journal_page_first 775
_journal_page_last 781
_journal_volume 37
_journal_year 2002
_chemical_formula_sum 'Cs3 Fe0.44 Nb5.56 O16'
_chemical_name_systematic 'Cs3 Nb5 (Nb0.56 Fe0.44) O16'
_space_group_IT_number 57
_symmetry_space_group_name_Hall '-P 2c 2b'
_symmetry_space_group_name_H-M 'P b c m'
_cell_angle_alpha 90
_cell_angle_beta 90
_cell_angle_gamma 90
_cell_formula_units_Z 4
_cell_length_a 10.47
_cell_length_b 7.514
_cell_length_c 21.312
_cell_volume 1676.649
_citation_journal_id_ASTM MRBUAC
_cod_data_source_file Kumada_MRBUAC_2002_792.cif
_cod_data_source_block Cs3Fe0.44Nb5.56O16
_cod_database_code 1531624

loop_
_symmetry_equiv_pos_as_xyz
x,y,z
-x,-y,z+1/2
x,-y+1/2,-z
-x,y+1/2,-z+1/2
-x,-y,-z
x,y,-z-1/2
-x,y-1/2,z
x,-y-1/2,z-1/2

loop_
_atom_site_label
_atom_site_type_symbol
_atom_site_fract_x
_atom_site_fract_y
_atom_site_fract_z
_atom_site_occupancy
_atom_site_U_iso_or_equiv
O6 O-2 0.6202 0.4511 -0.0004 1 0.0
O5 O-2 0.8771 0.0651 0.8155 1 0.0
Fe1 Fe+2 0.7312 0.25 0 0.44 0.0
Nb1 Nb+5 0.75899 0.251 0.83579 1 0.0
O2 O-2 0.0664 0.248 0.75 1 0.0
Nb2 Nb+5 0.5036 0.5107 0.08036 1 0.0
O1 O-2 0.6853 0.251 0.75 1 0.0
O7 O-2 0.6324 0.0627 0.8646 1 0.0
Nb3 Nb+5 0.007 0.4795 0.75 1 0.0
O9 O-2 0.5568 0.752 0.0751 1 0.0
O8 O-2 0.8301 0.251 0.9295 1 0.0
Cs1 Cs+1 0.6183 0.7363 0.75 1 0.0
Cs2 Cs+1 0.85655 0.7454 0.90163 1 0.0
Nb4 Nb+5 0.7312 0.25 0 0.56 0.0
O3 O-2 0.6311 0.4358 0.8646 1 0.0
O4 O-2 0.876 0.4338 0.816 1 0.0
